data_7120165
loop_
_publ_author_name
'Saha, Subhankar'
'Desiraju, Gautam R.'

_publ_section_title
;
 Hand-Twisted Helical Crystal Based Solely on Hydrogen Bonding
;
_journal_name_full 'Chem. Commun.'
_journal_paper_doi 10.1039/C7CC02970E
_journal_year 2017
_chemical_formula_sum 'C13 H9 N O5'
_chemical_formula_weight 259.21
_chemical_name_systematic
;
 ?
;
_space_group_crystal_system orthorhombic
_space_group_IT_number 19
_space_group_name_Hall 'P 2ac 2ab'
_space_group_name_H-M_alt 'P 21 21 21'
_symmetry_space_group_name_Hall 'P 2ac 2ab'
_symmetry_space_group_name_H-M 'P 21 21 21'
_atom_sites_solution_hydrogens geom
_audit_creation_method SHELXL-2014
_audit_update_record
;
2017-04-14 deposited with the CCDC.
2017-05-19 downloaded from the CCDC.
;
_cell_angle_alpha 90
_cell_angle_beta 90
_cell_angle_gamma 90
_cell_formula_units_Z 4
_cell_length_a 7.228(2)
_cell_length_b 7.888(3)
_cell_length_c 20.958(7)
_cell_measurement_reflns_used 2209
_cell_measurement_temperature 150(2)
_cell_measurement_theta_max 33.3
_cell_measurement_theta_min 2.8
_cell_volume 1194.9(7)
_computing_cell_refinement
;
CrystalClear-SM Expert 2.0 rc14 (Rigaku, 2009)
;
_computing_data_collection
;
CrystalClear-SM Expert 2.0 rc14 (Rigaku, 2009)
;
_computing_data_reduction
;
CrystalClear-SM Expert 2.0 rc14 (Rigaku, 2009)
;
_computing_structure_refinement 'SHELXL-14 (Sheldrick, 2014)'
_computing_structure_solution 'SHELXL-14 (Sheldrick, 2014)'
_diffrn_ambient_temperature 150(2)
_diffrn_detector_area_resol_mean 13.6612
_diffrn_measured_fraction_theta_full 0.999
_diffrn_measured_fraction_theta_max 0.999
_diffrn_measurement_device
;
XtaLABmini: Fixed Chi 2 circle
;
_diffrn_measurement_device_type
;
Rigaku Mercury375R (2x2 bin mode)
;
_diffrn_measurement_method 'profile data from \w-scans'
_diffrn_radiation_type MoK\a
_diffrn_radiation_wavelength 0.71073
_diffrn_reflns_av_R_equivalents 0.1234
_diffrn_reflns_av_unetI/netI 0.0857
_diffrn_reflns_Laue_measured_fraction_full 0.999
_diffrn_reflns_Laue_measured_fraction_max 0.999
_diffrn_reflns_limit_h_max 8
_diffrn_reflns_limit_h_min -8
_diffrn_reflns_limit_k_max 9
_diffrn_reflns_limit_k_min -9
_diffrn_reflns_limit_l_max 25
_diffrn_reflns_limit_l_min -25
_diffrn_reflns_number 11284
_diffrn_reflns_point_group_measured_fraction_full 0.999
_diffrn_reflns_point_group_measured_fraction_max 0.999
_diffrn_reflns_theta_full 25.242
_diffrn_reflns_theta_max 25.995
_diffrn_reflns_theta_min 1.943
_exptl_absorpt_coefficient_mu 0.113
_exptl_absorpt_correction_T_max 1.000
_exptl_absorpt_correction_T_min 0.722
_exptl_absorpt_correction_type multi-scan
_exptl_absorpt_process_details 'Jacobson, R. (1998) Private communication'
_exptl_crystal_colour Colourless
_exptl_crystal_density_diffrn 1.441
_exptl_crystal_description Block
_exptl_crystal_F_000 536
_exptl_crystal_size_max 0.170
_exptl_crystal_size_mid 0.170
_exptl_crystal_size_min 0.160
_refine_diff_density_max 0.230
_refine_diff_density_min -0.172
_refine_diff_density_rms 0.047
_refine_ls_abs_structure_details
;
 Flack x determined using 486 quotients [(I+)-(I-)]/[(I+)+(I-)]
 (Parsons, Flack and Wagner, Acta Cryst. B69 (2013) 249-259).
;
_refine_ls_abs_structure_Flack 0.2(10)
_refine_ls_extinction_method none
_refine_ls_goodness_of_fit_ref 1.056
_refine_ls_hydrogen_treatment constr
_refine_ls_matrix_type full
_refine_ls_number_parameters 172
_refine_ls_number_reflns 2338
_refine_ls_number_restraints 0
_refine_ls_restrained_S_all 1.056
_refine_ls_R_factor_all 0.0918
_refine_ls_R_factor_gt 0.0608
_refine_ls_shift/su_max 0.003
_refine_ls_shift/su_mean 0.000
_refine_ls_structure_factor_coef Fsqd
_refine_ls_weighting_details 'w=1/[\s^2^(Fo^2^)+(0.0450P)^2^] where P=(Fo^2^+2Fc^2^)/3'
_refine_ls_weighting_scheme calc
_refine_ls_wR_factor_gt 0.1149
_refine_ls_wR_factor_ref 0.1333
_reflns_Friedel_coverage 0.693
_reflns_Friedel_fraction_full 0.998
_reflns_Friedel_fraction_max 0.998
_reflns_number_gt 1695
_reflns_number_total 2338
_reflns_threshold_expression 'I > 2\s(I)'
_cod_data_source_file c7cc02970e2.cif
_cod_data_source_block 2
_cod_original_cell_volume 1195.0(6)
_cod_database_code 7120165
_shelx_space_group_comment
;
The symmetry employed for this shelxl refinement is uniquely defined
by the following loop, which should always be used as a source of
symmetry information in preference to the above space-group names.
They are only intended as comments.
;
_shelx_estimated_absorpt_t_min 0.981
_shelx_estimated_absorpt_t_max 0.982
_shelxl_version_number 2014-3

loop_
_space_group_symop_operation_xyz
'x, y, z'
'-x+1/2, -y, z+1/2'
'-x, y+1/2, -z+1/2'
'x+1/2, -y+1/2, -z'

loop_
_atom_site_label
_atom_site_type_symbol
_atom_site_fract_x
_atom_site_fract_y
_atom_site_fract_z
_atom_site_U_iso_or_equiv
_atom_site_adp_type
_atom_site_occupancy
_atom_site_site_symmetry_order
_atom_site_calc_flag
_atom_site_refinement_flags_posn
_atom_site_refinement_flags_adp
C002 C -0.0060(7) 0.6948(6) 0.0835(2) 0.0265(10) Uani 1 1 d . .
C004 C -0.1038(7) 0.7082(6) 0.0266(2) 0.0308(11) Uani 1 1 d . .
H004 H -0.1736 0.8074 0.0176 0.037 Uiso 1 1 calc R U
C005 C 0.0917(7) 0.5488(6) 0.0979(2) 0.0298(11) Uani 1 1 d . .
H005 H 0.1547 0.5396 0.1375 0.036 Uiso 1 1 calc R U
C006 C 0.1558(6) 0.1683(6) -0.1378(2) 0.0291(11) Uani 1 1 d . .
C007 C 0.1406(7) 0.3164(6) -0.0943(2) 0.0304(11) Uani 1 1 d . .
C008 C 0.1062(7) -0.1249(6) -0.1635(2) 0.0318(12) Uani 1 1 d . .
H008 H 0.0594 -0.2341 -0.1531 0.038 Uiso 1 1 calc R U
C009 C 0.2696(7) 0.0584(6) -0.2382(2) 0.0346(12) Uani 1 1 d . .
H009 H 0.3299 0.0739 -0.2780 0.042 Uiso 1 1 calc R U
C010 C 0.1992(7) -0.0984(6) -0.2204(2) 0.0308(12) Uani 1 1 d . .
C011 C 0.0038(7) 0.4337(5) -0.0026(2) 0.0286(11) Uani 1 1 d . .
C014 C -0.0987(7) 0.5755(6) -0.0171(2) 0.0301(11) Uani 1 1 d . .
H014 H -0.1647 0.5827 -0.0562 0.036 Uiso 1 1 calc R U
C015 C 0.2486(7) 0.1912(6) -0.1957(2) 0.0341(12) Uani 1 1 d . .
H015 H 0.2980 0.2994 -0.2060 0.041 Uiso 1 1 calc R U
C016 C 0.0823(7) 0.0104(6) -0.1217(2) 0.0293(11) Uani 1 1 d . .
H016 H 0.0168 -0.0046 -0.0828 0.035 Uiso 1 1 calc R U
C017 C 0.0981(7) 0.4157(6) 0.0545(2) 0.0305(11) Uani 1 1 d . .
H017 H 0.1653 0.3152 0.0638 0.037 Uiso 1 1 calc R U
N1 N 0.2264(6) -0.2404(6) -0.2651(2) 0.0418(11) Uani 1 1 d . .
O1 O 0.0145(5) 0.2960(4) -0.04741(14) 0.0320(8) Uani 1 1 d . .
O2 O -0.0008(5) 0.8222(4) 0.12846(14) 0.0371(9) Uani 1 1 d . .
H2 H -0.0629 0.9054 0.1155 0.056 Uiso 1 1 calc R U
O3 O 0.2332(6) 0.4436(4) -0.09955(18) 0.0542(12) Uani 1 1 d . .
O4 O 0.1955(6) -0.3851(5) -0.24518(18) 0.0514(11) Uani 1 1 d . .
O5 O 0.2760(7) -0.2081(5) -0.3201(2) 0.0684(13) Uani 1 1 d . .

loop_
_atom_site_aniso_label
_atom_site_aniso_U_11
_atom_site_aniso_U_22
_atom_site_aniso_U_33
_atom_site_aniso_U_23
_atom_site_aniso_U_13
_atom_site_aniso_U_12
C002 0.028(2) 0.025(2) 0.026(2) -0.002(2) 0.004(2) 0.005(2)
C004 0.031(3) 0.027(3) 0.035(3) 0.001(2) -0.003(2) 0.007(2)
C005 0.028(2) 0.036(3) 0.025(2) -0.003(2) -0.004(2) 0.004(2)
C006 0.030(3) 0.027(2) 0.030(3) -0.003(2) 0.003(2) -0.003(2)
C007 0.034(3) 0.030(2) 0.027(2) -0.003(2) 0.003(2) -0.002(2)
C008 0.032(3) 0.024(2) 0.039(3) 0.000(2) -0.004(3) -0.002(2)
C009 0.039(3) 0.039(3) 0.026(3) -0.003(2) 0.005(2) -0.002(3)
C010 0.035(3) 0.027(3) 0.030(3) -0.011(2) -0.004(2) 0.003(2)
C011 0.030(3) 0.026(2) 0.029(3) -0.007(2) 0.003(2) 0.000(2)
C014 0.028(2) 0.038(3) 0.024(2) 0.000(2) -0.001(2) 0.003(2)
C015 0.036(3) 0.028(2) 0.038(3) -0.002(2) 0.008(3) -0.004(3)
C016 0.029(3) 0.032(3) 0.027(2) 0.000(2) 0.003(2) -0.002(2)
C017 0.029(3) 0.032(3) 0.031(3) -0.001(2) 0.001(2) 0.007(2)
N1 0.038(2) 0.040(3) 0.048(3) -0.018(2) -0.005(2) 0.002(2)
O1 0.0358(19) 0.0291(17) 0.0309(17) -0.0085(15) 0.0082(17) -0.0043(16)
O2 0.045(2) 0.0324(18) 0.0342(18) -0.0106(16) -0.0100(18) 0.0120(18)
O3 0.070(3) 0.038(2) 0.055(2) -0.0206(19) 0.032(2) -0.026(2)
O4 0.066(3) 0.029(2) 0.059(3) -0.0132(19) -0.010(2) 0.004(2)
O5 0.096(4) 0.061(3) 0.047(3) -0.024(2) 0.028(2) -0.009(3)

loop_
_atom_type_symbol
_atom_type_description
_atom_type_scat_dispersion_real
_atom_type_scat_dispersion_imag
_atom_type_scat_source
C C 0.0033 0.0016 'International Tables Vol C Tables 4.2.6.8 and 6.1.1.4'
H H 0.0000 0.0000 'International Tables Vol C Tables 4.2.6.8 and 6.1.1.4'
N N 0.0061 0.0033 'International Tables Vol C Tables 4.2.6.8 and 6.1.1.4'
O O 0.0106 0.0060 'International Tables Vol C Tables 4.2.6.8 and 6.1.1.4'

loop_
_geom_angle_atom_site_label_1
_geom_angle_atom_site_label_2
_geom_angle_atom_site_label_3
_geom_angle
O2 C002 C005 116.4(4)
O2 C002 C004 123.0(4)
C005 C002 C004 120.6(4)
C002 C004 C014 119.6(4)
C002 C004 H004 120.2
C014 C004 H004 120.2
C002 C005 C017 120.2(4)
C002 C005 H005 119.9
C017 C005 H005 119.9
C016 C006 C015 120.5(4)
C016 C006 C007 121.7(4)
C015 C006 C007 117.8(4)
O3 C007 O1 122.6(4)
O3 C007 C006 123.6(4)
O1 C007 C006 113.8(4)
C010 C008 C016 119.1(4)
C010 C008 H008 120.5
C016 C008 H008 120.5
C015 C009 C010 117.4(4)
C015 C009 H009 121.3
C010 C009 H009 121.3
C008 C010 C009 123.0(4)
C008 C010 N1 119.8(4)
C009 C010 N1 117.2(4)
C014 C011 C017 122.6(4)
C014 C011 O1 120.0(4)
C017 C011 O1 117.4(4)
C011 C014 C004 118.7(4)
C011 C014 H014 120.6
C004 C014 H014 120.6
C009 C015 C006 120.9(4)
C009 C015 H015 119.5
C006 C015 H015 119.5
C008 C016 C006 119.1(4)
C008 C016 H016 120.5
C006 C016 H016 120.5
C011 C017 C005 118.1(4)
C011 C017 H017 120.9
C005 C017 H017 120.9
O5 N1 O4 124.0(5)
O5 N1 C010 118.4(5)
O4 N1 C010 117.5(5)
C007 O1 C011 114.9(3)
C002 O2 H2 109.5

loop_
_geom_bond_atom_site_label_1
_geom_bond_atom_site_label_2
_geom_bond_distance
C002 O2 1.378(5)
C002 C005 1.384(6)
C002 C004 1.391(6)
C004 C014 1.392(7)
C004 H004 0.9500
C005 C017 1.389(6)
C005 H005 0.9500
C006 C016 1.396(6)
C006 C015 1.399(6)
C006 C007 1.486(6)
C007 O3 1.211(5)
C007 O1 1.349(5)
C008 C010 1.385(7)
C008 C016 1.391(6)
C008 H008 0.9500
C009 C015 1.383(6)
C009 C010 1.389(6)
C009 H009 0.9500
C010 N1 1.475(6)
C011 C014 1.375(6)
C011 C017 1.386(6)
C011 O1 1.437(5)
C014 H014 0.9500
C015 H015 0.9500
C016 H016 0.9500
C017 H017 0.9500
N1 O5 1.233(6)
N1 O4 1.236(6)
O2 H2 0.8400

loop_
_geom_torsion_atom_site_label_1
_geom_torsion_atom_site_label_2
_geom_torsion_atom_site_label_3
_geom_torsion_atom_site_label_4
_geom_torsion
O2 C002 C004 C014 178.4(5)
C005 C002 C004 C014 -1.9(7)
O2 C002 C005 C017 -178.3(4)
C004 C002 C005 C017 2.0(7)
C016 C006 C007 O3 164.0(5)
C015 C006 C007 O3 -15.3(8)
C016 C006 C007 O1 -15.4(7)
C015 C006 C007 O1 165.3(4)
C016 C008 C010 C009 -0.4(7)
C016 C008 C010 N1 179.8(4)
C015 C009 C010 C008 1.7(7)
C015 C009 C010 N1 -178.4(5)
C017 C011 C014 C004 1.8(7)
O1 C011 C014 C004 -178.8(4)
C002 C004 C014 C011 0.0(7)
C010 C009 C015 C006 -1.5(8)
C016 C006 C015 C009 0.0(8)
C007 C006 C015 C009 179.3(5)
C010 C008 C016 C006 -1.2(7)
C015 C006 C016 C008 1.4(7)
C007 C006 C016 C008 -177.9(5)
C014 C011 C017 C005 -1.7(7)
O1 C011 C017 C005 178.9(4)
C002 C005 C017 C011 -0.3(7)
C008 C010 N1 O5 166.0(5)
C009 C010 N1 O5 -13.9(7)
C008 C010 N1 O4 -13.2(7)
C009 C010 N1 O4 167.0(5)
O3 C007 O1 C011 -2.5(7)
C006 C007 O1 C011 176.9(4)
C014 C011 O1 C007 82.3(6)
C017 C011 O1 C007 -98.2(5)
